data_2107078
loop_
_publ_author_name
'Moras, D.'
'Mitschler, A.'
'Weiss, R.'

_publ_section_title
;
 Etude Structure du Dioxychlorure de Phosphore-hexachloro
 dietain(IV)-di-mue-dichlorophosphate. I. Structure Cristalline
;
_journal_name_full 'Acta Crystallographica B (24,1968-38,1982)'
_journal_page_first 1720
_journal_page_last 1726
_journal_volume 25
_journal_year 1969
_chemical_formula_sum 'Cl16 O6 P4 Sn2'
_chemical_name_systematic '((Sn Cl3 P O Cl3) (P O2 Cl2))2'
_space_group_IT_number 2
_symmetry_space_group_name_Hall '-P 1'
_symmetry_space_group_name_H-M 'P -1'
_cell_angle_alpha 108.75
_cell_angle_beta 120.85
_cell_angle_gamma 91.75
_cell_formula_units_Z 1
_cell_length_a 9.435
_cell_length_b 10.65
_cell_length_c 8.583
_cell_volume 680.577
_citation_journal_id_ASTM ACBCAR
_cod_data_source_file Moras_ACBCAR_1969_1137.cif
_cod_data_source_block Cl16O6P4Sn2
_cod_original_cell_volume 680.5771
_cod_database_code 2107078

loop_
_symmetry_equiv_pos_as_xyz
x,y,z
-x,-y,-z

loop_
_atom_site_label
_atom_site_type_symbol
_atom_site_fract_x
_atom_site_fract_y
_atom_site_fract_z
_atom_site_occupancy
_atom_site_U_iso_or_equiv
P1 P+5 0.2083 -0.0655 -0.004 1 0.0
Cl1 Cl-1 0.172 0.4229 0.4936 1 0.0
Cl4 Cl-1 0.4052 -0.0953 0.2167 1 0.0
O2 O-2 0.0586 -0.1751 -0.0863 1 0.0
Cl7 Cl-1 0.0063 -0.2573 0.2895 1 0.0
Cl2 Cl-1 0.1866 0.0775 0.428 1 0.0
Cl8 Cl-1 0.3919 0.3173 -0.0257 1 0.0
Cl6 Cl-1 0.2054 0.5542 -0.0107 1 0.0
O1 O-2 0.1829 0.3509 0.1256 1 0.0
Cl3 Cl-1 0.5034 0.2957 0.4624 1 0.0
Cl5 Cl-1 0.2703 -0.0918 -0.1954 1 0.0
Sn1 Sn+4 0.2074 0.2354 0.2985 1 0.0
O3 O-2 0.1953 0.0797 0.0611 1 0.0
P2 P+5 0.1942 0.3666 -0.0291 1 0.0
